data_1534450
loop_
_publ_author_name
'Gavrikov, S.I.'
'Putilin, S.N.'
'Zakharov, N.D.'

_publ_section_title
;
 Structure and defects of lanthanum pentatantalate
;
_journal_name_full Kristallografiya
_journal_page_first 206
_journal_page_last 216
_journal_volume 38
_journal_year 1993
_chemical_formula_sum 'La4.8 O62 Ta22'
_chemical_name_systematic 'La4.8 Ta22 O62'
_space_group_IT_number 65
_symmetry_space_group_name_Hall '-C 2 2'
_symmetry_space_group_name_H-M 'C m m m'
_cell_angle_alpha 90
_cell_angle_beta 90
_cell_angle_gamma 90
_cell_formula_units_Z 1
_cell_length_a 16.941
_cell_length_b 17.567
_cell_length_c 3.848
_cell_volume 1145.175
_citation_journal_id_ASTM KRISAJ
_cod_data_source_file Gavrikov_KRISAJ_1993_914.cif
_cod_data_source_block La4.8O62Ta22
_cod_database_code 1534450

loop_
_symmetry_equiv_pos_as_xyz
x,y,z
-x,-y,z
x,-y,-z
-x,y,-z
-x,-y,-z
x,y,-z
-x,y,z
x,-y,z
x+1/2,y+1/2,z
-x+1/2,-y+1/2,z
x+1/2,-y+1/2,-z
-x+1/2,y+1/2,-z
-x+1/2,-y+1/2,-z
x+1/2,y+1/2,-z
-x+1/2,y+1/2,z
x+1/2,-y+1/2,z

loop_
_atom_site_label
_atom_site_type_symbol
_atom_site_fract_x
_atom_site_fract_y
_atom_site_fract_z
_atom_site_occupancy
_atom_site_U_iso_or_equiv
O1 O-2 0.23 0.5 0 1 0.0
O10 O-2 0 0 0.5 1 0.0
Ta4 Ta+4 0 0 0 1 0.0
O2 O-2 0.182 0.411 0.5 1 0.0
O5 O-2 0.224 0.16 0 1 0.0
O8 O-2 0.117 0.296 0 1 0.0
La2 La+3 0.1683 0.0148 0.5 0.4 0.0
O4 O-2 0.112 0.176 0.5 1 0.0
La1 La+3 0.0193 0.5 0.5 0.4 0.0
O7 O-2 0 0.341 0.5 1 0.0
Ta2 Ta+4 0.1813 0.3961 0 1 0.0
Ta1 Ta+4 0.1154 0.1818 0 1 0.0
Ta3 Ta+4 0 0.3314 0 1 0.0
O3 O-2 0.09 0.074 0 1 0.0
O9 O-2 0.07 0.426 0 1 0.0
O6 O-2 0 0.217 0 1 0.0
